data_4025749
loop_
_publ_author_name
'Jos\'e G. Hern\'andez'
'Eusebio Juaristi'

_publ_contact_author_address
;
Departamento de Quimica
Cinvestav, Mexico
A.P. 14-740; CP 07360
Mexico DF, Mexico
;
_publ_contact_author_email ejuarist@cinvestav.mx
_publ_contact_author_fax 52(55)57473389
_publ_contact_author_name 'Eusebio Juaristi'
_publ_contact_author_phone 52(55)57473722
_publ_section_title
;
 Green Synthesis of \a,\b- and \b,\b-Dipeptides under Solvent-Free
 Conditions
;
_journal_name_full 'Journal of Organic Chemistry'
_journal_page_first 7107
_journal_page_last 7111
_journal_paper_doi 10.1021/jo101159a
_journal_volume 75
_journal_year 2010
_chemical_compound_source 'synthesis as described'
_chemical_formula_moiety 'C9 H13 N1 O5'
_chemical_formula_sum 'C9 H13 N O5'
_chemical_formula_weight 215.21
_chemical_name_systematic
;
 ?
;
_space_group_IT_number 14
_symmetry_cell_setting monoclinic
_symmetry_Int_Tables_number 14
_symmetry_space_group_name_Hall '-P 2yab'
_symmetry_space_group_name_H-M 'P 1 21/a 1'
_atom_sites_solution_hydrogens difmap
_atom_sites_solution_primary direct
_atom_sites_solution_secondary difmap
_audit_conform_dict_location ftp://ftp.iucr.org/pub/cif_core.dic
_audit_conform_dict_name cif_core.dic
_audit_conform_dict_version 2.4
_audit_creation_date 2010-03-08
_audit_creation_method 'WinGX routine CIF_UPDATE'
_cell_angle_alpha 90
_cell_angle_beta 117.8070(10)
_cell_angle_gamma 90
_cell_formula_units_Z 4
_cell_length_a 10.6573(2)
_cell_length_b 9.6225(2)
_cell_length_c 11.3219(2)
_cell_measurement_reflns_used 8050
_cell_measurement_temperature 293
_cell_measurement_theta_max 27
_cell_measurement_theta_min 1
_cell_measurement_wavelength 0.71073
_cell_volume 1026.98(4)
_computing_cell_refinement 'DENZO/SCALEPACK (Otwinowski & Minor, 1997)'
_computing_data_collection 'COLLECT (Nonius, 2001).'
_computing_data_reduction 'DENZO/SCALEPACK (Otwinowski & Minor, 1997)'
_computing_molecular_graphics 'CAMERON (Watkin et al., 1996)'
_computing_publication_material 'CRYSTALS (Betteridge et al., 2003)'
_computing_structure_refinement 'CRYSTALS (Betteridge et al., 2003)'
_computing_structure_solution 'SHELXS 97 (Sheldrick, 1997)'
_diffrn_ambient_temperature 293
_diffrn_detector 'CCD plate'
_diffrn_detector_area_resol_mean 9
_diffrn_measured_fraction_theta_full 0.994
_diffrn_measured_fraction_theta_max 0.989
_diffrn_measurement_device '95mm CCD camera on \k-goniostat'
_diffrn_measurement_device_type 'Nonius KappaCCD'
_diffrn_measurement_method '\f & \w scans'
_diffrn_orient_matrix_type 'by Bruker AXS Collect from scalepack cell'
_diffrn_orient_matrix_UB_11 -0.962806E-1
_diffrn_orient_matrix_UB_12 -0.376089E-1
_diffrn_orient_matrix_UB_13 -0.02348
_diffrn_orient_matrix_UB_21 -0.277704E-1
_diffrn_orient_matrix_UB_22 0.95066E-2
_diffrn_orient_matrix_UB_23 -0.97055E-1
_diffrn_orient_matrix_UB_31 0.348195E-1
_diffrn_orient_matrix_UB_32 -0.964116E-1
_diffrn_orient_matrix_UB_33 -0.4108E-3
_diffrn_radiation_monochromator graphite
_diffrn_radiation_probe x-ray
_diffrn_radiation_type 'Mo K\a'
_diffrn_radiation_wavelength 0.71073
_diffrn_reflns_av_R_equivalents 0.057
_diffrn_reflns_av_unetI/netI 0.0322
_diffrn_reflns_limit_h_max 12
_diffrn_reflns_limit_h_min -13
_diffrn_reflns_limit_k_max 12
_diffrn_reflns_limit_k_min -10
_diffrn_reflns_limit_l_max 14
_diffrn_reflns_limit_l_min -14
_diffrn_reflns_number 13017
_diffrn_reflns_theta_full 26.109
_diffrn_reflns_theta_max 27.483
_diffrn_reflns_theta_min 2.034
_diffrn_source 'Enraf Nonius FR590'
_diffrn_standards_number 0
_exptl_absorpt_coefficient_mu 0.114
_exptl_absorpt_correction_T_max 0.9718
_exptl_absorpt_correction_T_min 0.9305
_exptl_absorpt_correction_type none
_exptl_crystal_colour colourless
_exptl_crystal_density_diffrn 1.392
_exptl_crystal_density_method 'not measured'
_exptl_crystal_description prism
_exptl_crystal_F_000 456
_exptl_crystal_size_max 0.75
_exptl_crystal_size_mid 0.63
_exptl_crystal_size_min 0.25
_refine_diff_density_max 0.18
_refine_diff_density_min -0.16
_refine_diff_density_rms 0.059
_refine_ls_extinction_method None
_refine_ls_goodness_of_fit_ref 1.0615
_refine_ls_hydrogen_treatment constr
_refine_ls_matrix_type full
_refine_ls_number_parameters 136
_refine_ls_number_reflns 1830
_refine_ls_number_restraints 0
_refine_ls_restrained_S_all 1.062
_refine_ls_R_factor_all 0.05
_refine_ls_R_factor_gt 0.0398
_refine_ls_shift/su_max 0.0002568
_refine_ls_shift/su_mean 0
_refine_ls_structure_factor_coef F
_refine_ls_weighting_details
;
 Method= Modified Sheldrick
 w=1/[\s^2^(F) + ( 0.00P)^2^ + 0.02P]
 ,where P=(max(Fo,0) + 2Fc)/3
;
_refine_ls_weighting_scheme calc
_refine_ls_wR_factor_all 0.0637
_refine_ls_wR_factor_gt 0.0543
_refine_ls_wR_factor_ref 0.0501
_reflns_number_gt 1953
_reflns_number_total 2333
_reflns_threshold_expression I>3.0\s(I)
_cod_data_source_file jo101159a_si_001.cif
_cod_data_source_block publish
_cod_original_sg_symbol_H-M 'P 21/a'
_cod_original_formula_sum 'C9 H13 N1 O5'
_cod_database_code 4025749

loop_
_symmetry_equiv_pos_as_xyz
x,y,z
-x,-y,-z
-x+1/2,y+1/2,-z
x+1/2,-y+1/2,z

loop_
_atom_site_label
_atom_site_type_symbol
_atom_site_fract_x
_atom_site_fract_y
_atom_site_fract_z
_atom_site_U_iso_or_equiv
_atom_site_adp_type
_atom_site_occupancy
_atom_site_disorder_assembly
_atom_site_disorder_group
C2 C 0.65426(13) 0.10604(14) 0.49048(12) 0.0348 Uani 1 . .
C4 C 0.75282(14) 0.24868(15) 0.69328(13) 0.0396 Uani 1 . .
C5 C 0.60898(15) 0.30697(15) 0.64867(13) 0.0389 Uani 1 . .
C6 C 0.53084(13) 0.31923(13) 0.49824(12) 0.0333 Uani 1 . .
C9 C 0.41029(12) 0.13437(13) 0.32378(12) 0.0304 Uani 1 . .
C12 C 0.18699(13) 0.22200(14) 0.14259(12) 0.0346 Uani 1 . .
C13 C 0.09269(15) 0.12624(17) 0.17158(17) 0.0498 Uani 1 . .
C14 C 0.12811(17) 0.36858(16) 0.11657(16) 0.053 Uani 1 . .
C15 C 0.21345(17) 0.1691(2) 0.03072(15) 0.0596 Uani 1 . .
N1 N 0.53126(10) 0.18297(11) 0.43909(10) 0.0296 Uani 1 . .
O3 O 0.76689(9) 0.16186(10) 0.60158(9) 0.0401 Uani 1 . .
O7 O 0.67497(12) 0.00106(13) 0.44653(11) 0.0582 Uani 1 . .
O8 O 0.85603(13) 0.26598(14) 0.79677(11) 0.0643 Uani 1 . .
O10 O 0.39188(10) 0.01612(10) 0.28847(10) 0.0451 Uani 1 . .
O11 O 0.32540(9) 0.24157(9) 0.26618(8) 0.0364 Uani 1 . .
H51 H 0.6174 0.394 0.69 0.0476 Uiso 1 . .
H52 H 0.551 0.2453 0.6735 0.0503 Uiso 1 . .
H61 H 0.5758 0.3883 0.4678 0.0425 Uiso 1 . .
H62 H 0.4345 0.3455 0.4705 0.0413 Uiso 1 . .
H132 H 0.1271 0.0329 0.1856 0.0752 Uiso 1 . .
H131 H 0.0833 0.1575 0.2483 0.0756 Uiso 1 . .
H133 H 0.0019 0.1274 0.0978 0.0744 Uiso 1 . .
H142 H 0.189 0.4268 0.0973 0.081 Uiso 1 . .
H141 H 0.1188 0.4037 0.1944 0.0809 Uiso 1 . .
H143 H 0.036 0.3657 0.0404 0.0788 Uiso 1 . .
H152 H 0.2808 0.2321 0.0191 0.0906 Uiso 1 . .
H151 H 0.2569 0.0754 0.0507 0.089 Uiso 1 . .
H153 H 0.1258 0.1609 -0.0515 0.0891 Uiso 1 . .

loop_
_atom_site_aniso_label
_atom_site_aniso_U_11
_atom_site_aniso_U_22
_atom_site_aniso_U_33
_atom_site_aniso_U_23
_atom_site_aniso_U_13
_atom_site_aniso_U_12
C2 0.0289(6) 0.0408(7) 0.0318(6) 0.0022(5) 0.0117(5) 0.0069(5)
C4 0.0345(7) 0.0394(8) 0.0330(7) 0.0013(5) 0.0057(6) -0.0017(5)
C5 0.0380(7) 0.0390(8) 0.0326(7) -0.0054(5) 0.0104(6) 0.0019(6)
C6 0.0292(6) 0.0290(6) 0.0344(7) -0.0011(5) 0.0087(5) 0.0025(5)
C9 0.0275(6) 0.0320(7) 0.0289(6) -0.0001(5) 0.0106(5) -0.0003(5)
C12 0.0265(6) 0.0409(7) 0.0268(6) -0.0020(5) 0.0042(5) -0.0007(5)
C13 0.0355(8) 0.0509(9) 0.0594(9) 0.0055(7) 0.0189(7) -0.0010(6)
C14 0.0437(8) 0.0438(9) 0.0477(9) 0.0082(7) 0.0014(7) 0.0061(7)
C15 0.0425(9) 0.0972(14) 0.0333(8) -0.0113(8) 0.0128(7) 0.0019(8)
N1 0.0258(5) 0.0286(5) 0.0293(5) 0.0006(4) 0.0086(4) 0.0032(4)
O3 0.0245(5) 0.0484(6) 0.0395(5) 0.0013(4) 0.0084(4) 0.0041(4)
O7 0.0476(7) 0.0627(8) 0.0510(6) -0.0110(5) 0.0117(5) 0.0254(5)
O8 0.0444(6) 0.0702(8) 0.0448(6) -0.0076(6) -0.0072(5) 0.0036(5)
O10 0.0409(6) 0.0315(5) 0.0506(6) -0.0062(4) 0.0112(5) 0.0006(4)
O11 0.0318(5) 0.0318(5) 0.0304(5) -0.0005(4) 0.0017(4) 0.0017(3)

loop_
_atom_type_symbol
_atom_type_scat_dispersion_real
_atom_type_scat_dispersion_imag
_atom_type_scat_source
C 0.0033 0.0016 'International Tables Vol C 4.2.6.8 and 6.1.1.4'
H 0 0 'International Tables Vol C 4.2.6.8 and 6.1.1.4'
N 0.0061 0.0033 'International Tables Vol C 4.2.6.8 and 6.1.1.4'
O 0.0106 0.006 'International Tables Vol C 4.2.6.8 and 6.1.1.4'

loop_
_geom_angle_atom_site_label_1
_geom_angle_atom_site_label_2
_geom_angle_atom_site_label_3
_geom_angle
_geom_angle_site_symmetry_1
_geom_angle_site_symmetry_2
_geom_angle_site_symmetry_3
_geom_angle_publ_flag
N1 C2 O3 115.35(11) . . . yes
N1 C2 O7 127.24(12) . . . yes
O3 C2 O7 117.33(11) . . . yes
C5 C4 O3 115.24(11) . . . yes
C5 C4 O8 128.19(14) . . . yes
O3 C4 O8 116.57(13) . . . yes
C4 C5 C6 110.61(12) . . . yes
C4 C5 H51 108.9 . . . no
C6 C5 H51 111.4 . . . no
C4 C5 H52 111.2 . . . no
C6 C5 H52 106.2 . . . no
H51 C5 H52 108.6 . . . no
C5 C6 N1 109.02(10) . . . yes
C5 C6 H61 110.4 . . . no
N1 C6 H61 109.9 . . . no
C5 C6 H62 109.5 . . . no
N1 C6 H62 108.4 . . . no
H61 C6 H62 109.5 . . . no
N1 C9 O10 124.05(11) . . . yes
N1 C9 O11 108.34(10) . . . yes
O10 C9 O11 127.61(11) . . . yes
C13 C12 C14 110.70(12) . . . yes
C13 C12 C15 112.40(13) . . . yes
C14 C12 C15 111.92(14) . . . yes
C13 C12 O11 109.84(11) . . . yes
C14 C12 O11 101.68(10) . . . yes
C15 C12 O11 109.78(11) . . . yes
C12 C13 H132 111.5 . . . no
C12 C13 H131 111.4 . . . no
H132 C13 H131 109.7 . . . no
C12 C13 H133 108.3 . . . no
H132 C13 H133 108.4 . . . no
H131 C13 H133 107.5 . . . no
C12 C14 H142 109.1 . . . no
C12 C14 H141 110.4 . . . no
H142 C14 H141 111.3 . . . no
C12 C14 H143 107.8 . . . no
H142 C14 H143 109.3 . . . no
H141 C14 H143 109 . . . no
C12 C15 H152 109.6 . . . no
C12 C15 H151 111.5 . . . no
H152 C15 H151 107.2 . . . no
C12 C15 H153 111.2 . . . no
H152 C15 H153 110.8 . . . no
H151 C15 H153 106.5 . . . no
C6 N1 C9 121.15(10) . . . yes
C6 N1 C2 119.40(10) . . . yes
C9 N1 C2 119.28(10) . . . yes
C4 O3 C2 124.22(10) . . . yes
C12 O11 C9 120.69(9) . . . yes

loop_
_geom_bond_atom_site_label_1
_geom_bond_atom_site_label_2
_geom_bond_distance
_geom_bond_site_symmetry_1
_geom_bond_site_symmetry_2
_geom_bond_publ_flag
C2 N1 1.3760(16) . . yes
C2 O3 1.3795(16) . . yes
C2 O7 1.1912(17) . . yes
C4 C5 1.482(2) . . yes
C4 O3 1.3941(17) . . yes
C4 O8 1.1867(17) . . yes
C5 C6 1.5116(18) . . yes
C5 H51 0.943 . . no
C5 H52 0.987 . . no
C6 N1 1.4732(16) . . yes
C6 H61 0.971 . . no
C6 H62 0.957 . . no
C9 N1 1.4195(15) . . yes
C9 O10 1.1916(16) . . yes
C9 O11 1.3257(15) . . yes
C12 C13 1.508(2) . . yes
C12 C14 1.516(2) . . yes
C12 C15 1.509(2) . . yes
C12 O11 1.4978(14) . . yes
C13 H132 0.955 . . no
C13 H131 0.968 . . no
C13 H133 0.938 . . no
C14 H142 0.956 . . no
C14 H141 0.992 . . no
C14 H143 0.958 . . no
C15 H152 0.995 . . no
C15 H151 0.99 . . no
C15 H153 0.966 . . no

loop_
_cod_related_entry_id
_cod_related_entry_database
_cod_related_entry_code
1 ChemSpider 30659292
